data_4345973
loop_
_publ_author_name
'Borys, Andryj M.'
'Clark, Ewan R.'

_publ_section_title
;
 Adducts of Donor-Functionalized Ar3P with the Soft Lewis Acid I2: Probing
 Simultaneous Lewis Acidity and Basicity at Internally Solvated P(III)
 Centers.
;
_journal_name_full 'Inorganic chemistry'
_journal_paper_doi 10.1021/acs.inorgchem.7b00278
_journal_year 2017
_chemical_formula_moiety 'I3, C20 H19 N P'
_chemical_formula_sum 'C20 H19 I3 N P'
_chemical_formula_weight 685.03
_space_group_crystal_system orthorhombic
_space_group_IT_number 19
_space_group_name_Hall 'P 2ac 2ab'
_space_group_name_H-M_alt 'P 21 21 21'
_atom_sites_solution_hydrogens geom
_audit_creation_date 2017-01-23
_audit_creation_method
;
Olex2 1.2
(compiled 2017.01.04 svn.r3372 for OlexSys, GUI svn.r5289)
;
_cell_angle_alpha 90.0
_cell_angle_beta 90.0
_cell_angle_gamma 90.0
_cell_formula_units_Z 4
_cell_length_a 18.3990(2)
_cell_length_b 12.17869(14)
_cell_length_c 9.99371(12)
_cell_measurement_reflns_used 65309
_cell_measurement_temperature 100.00(10)
_cell_measurement_theta_max 30.2810
_cell_measurement_theta_min 2.6430
_cell_volume 2239.35(4)
_computing_cell_refinement 'CrysAlisPro 1.171.38.41 (Rigaku OD, 2015)'
_computing_data_collection 'CrysAlisPro 1.171.38.41 (Rigaku OD, 2015)'
_computing_data_reduction 'CrysAlisPro 1.171.38.41 (Rigaku OD, 2015)'
_computing_molecular_graphics 'Olex2 (Dolomanov et al., 2009)'
_computing_publication_material 'Olex2 (Dolomanov et al., 2009)'
_computing_structure_refinement 'ShelXL (Sheldrick, 2015)'
_diffrn_ambient_environment N~2~
_diffrn_ambient_temperature 100.00(10)
_diffrn_detector 'CCD plate'
_diffrn_detector_area_resol_mean 5.2887
_diffrn_detector_type AtlasS2
_diffrn_measured_fraction_theta_full 0.999
_diffrn_measured_fraction_theta_max 0.999
_diffrn_measurement_details
;
List of Runs (angles in degrees, time in seconds):

  # Type    Start    End  Width  t~exp~   \w     \q     \k     \f   Frames
--------------------------------------------------------------------------
  1  \w    -61.00  38.00   1.00   25.00    --   13.10 -38.00 150.00   99
  2  \w    -61.00  38.00   1.00   25.00    --   13.10 -38.00 -60.00   99
  3  \w    -11.00  87.00   1.00   25.00    --   13.10  38.00 120.00   98
  4  \w    -20.00  54.00   1.00   25.00    --   13.10 -99.00  60.00   74
  5  \w    -11.00  87.00   1.00   25.00    --   13.10  38.00 -30.00   98
  6  \w    -19.00  89.00   1.00   25.00    --   13.10  77.00-150.00  108
  7  \w    -38.00  61.00   1.00   25.00    --  -13.72  38.00-150.00   99
  8  \w    -20.00  27.00   1.00   25.00    --  -13.72 -99.00 -60.00   47
  9  \w    -91.00 -40.00   1.00   25.00    --  -13.72 156.00-177.19   51
 10  \w    -72.00 -26.00   1.00   25.00    --  -13.72 128.00  94.01   46
 11  \w     34.00 100.00   1.00   25.00    --   13.10-178.00-180.00   66
 12  \w    -91.00 -40.00   1.00   25.00    --  -13.72 156.00 136.58   51
 13  \w    -72.00 -26.00   1.00   25.00    --  -13.72 128.00  24.40   46
 14  \w    -90.00 -39.00   1.00   25.00    --  -13.72 155.00 -23.80   51
 15  \w    -20.00  27.00   1.00   25.00    --  -13.72 -99.00  30.00   47
 16  \w    -72.00 -26.00   1.00   25.00    --  -13.72 128.00-111.06   46
 17  \w   -102.00 -57.00   1.00   25.00    --  -13.72-178.00 120.00   45
 18  \w    -89.00 -38.00   1.00   25.00    --  -13.72 153.00 -81.91   51
 19  \w    -75.00  -1.00   1.00   25.00    --   13.10   0.00-120.00   74
 20  \w    -75.00 101.00   1.00   25.00    --   13.10   0.00-150.00  176
 21  \w    -75.00 101.00   1.00   25.00    --   13.10   0.00-180.00  176
 22  \w    -91.00 -40.00   1.00   25.00    --  -13.72 156.00 156.89   51
 23  \w    -89.00 -38.00   1.00   25.00    --  -13.72 153.00  34.37   51
 24  \w    -72.00 -26.00   1.00   25.00    --  -13.72 128.00 134.36   46
;
_diffrn_measurement_device 'four-circle diffractometer'
_diffrn_measurement_device_type 'SuperNova, Dual, Cu at zero, AtlasS2'
_diffrn_measurement_method '\w scans'
_diffrn_orient_matrix_type 'CrysAlisPro convention (1999,Acta A55,543-557)'
_diffrn_orient_matrix_UB_11 -0.0009434000
_diffrn_orient_matrix_UB_12 -0.0134463000
_diffrn_orient_matrix_UB_13 0.0690315000
_diffrn_orient_matrix_UB_21 0.0064153000
_diffrn_orient_matrix_UB_22 -0.0559234000
_diffrn_orient_matrix_UB_23 -0.0158890000
_diffrn_orient_matrix_UB_31 0.0380078000
_diffrn_orient_matrix_UB_32 0.0091013000
_diffrn_orient_matrix_UB_33 0.0044015000
_diffrn_radiation_monochromator mirror
_diffrn_radiation_probe x-ray
_diffrn_radiation_type MoK\a
_diffrn_radiation_wavelength 0.71073
_diffrn_reflns_av_R_equivalents 0.0488
_diffrn_reflns_av_unetI/netI 0.0119
_diffrn_reflns_Laue_measured_fraction_full 0.999
_diffrn_reflns_Laue_measured_fraction_max 0.999
_diffrn_reflns_limit_h_max 22
_diffrn_reflns_limit_h_min -22
_diffrn_reflns_limit_k_max 15
_diffrn_reflns_limit_k_min -15
_diffrn_reflns_limit_l_max 12
_diffrn_reflns_limit_l_min -12
_diffrn_reflns_number 98437
_diffrn_reflns_point_group_measured_fraction_full 0.999
_diffrn_reflns_point_group_measured_fraction_max 0.999
_diffrn_reflns_theta_full 25.242
_diffrn_reflns_theta_max 26.364
_diffrn_reflns_theta_min 2.005
_diffrn_source 'micro-focus sealed X-ray tube'
_diffrn_source_type 'SuperNova (Mo) X-ray Source'
_exptl_absorpt_coefficient_mu 4.253
_exptl_absorpt_correction_T_max 0.824
_exptl_absorpt_correction_T_min 0.422
_exptl_absorpt_correction_type gaussian
_exptl_absorpt_process_details
;
CrysAlisPro 1.171.38.41 (Rigaku Oxford Diffraction, 2015)
Numerical absorption correction based on gaussian integration over
            a multifaceted crystal model
Empirical absorption correction using spherical harmonics,
 implemented in SCALE3 ABSPACK scaling algorithm.
;
_exptl_crystal_colour 'clear orangish violet'
_exptl_crystal_colour_lustre clear
_exptl_crystal_colour_modifier orangish
_exptl_crystal_colour_primary violet
_exptl_crystal_density_diffrn 2.032
_exptl_crystal_description irregular
_exptl_crystal_F_000 1280
_exptl_crystal_size_max 0.625
_exptl_crystal_size_mid 0.156
_exptl_crystal_size_min 0.062
_refine_diff_density_max 1.208
_refine_diff_density_min -0.568
_refine_diff_density_rms 0.134
_refine_ls_abs_structure_details
;
 Flack x determined using 1928 quotients [(I+)-(I-)]/[(I+)+(I-)]
 (Parsons, Flack and Wagner, Acta Cryst. B69 (2013) 249-259).
;
_refine_ls_abs_structure_Flack -0.004(9)
_refine_ls_extinction_method none
_refine_ls_goodness_of_fit_ref 1.125
_refine_ls_hydrogen_treatment constr
_refine_ls_matrix_type full
_refine_ls_number_parameters 227
_refine_ls_number_reflns 4588
_refine_ls_number_restraints 0
_refine_ls_restrained_S_all 1.125
_refine_ls_R_factor_all 0.0256
_refine_ls_R_factor_gt 0.0253
_refine_ls_shift/su_max 0.001
_refine_ls_shift/su_mean 0.000
_refine_ls_structure_factor_coef Fsqd
_refine_ls_weighting_details 'w=1/[\s^2^(Fo^2^)+(0.0433P)^2^+3.0483P] where P=(Fo^2^+2Fc^2^)/3'
_refine_ls_weighting_scheme calc
_refine_ls_wR_factor_gt 0.0703
_refine_ls_wR_factor_ref 0.0706
_reflns_Friedel_coverage 0.761
_reflns_Friedel_fraction_full 1.000
_reflns_Friedel_fraction_max 1.000
_reflns_number_gt 4534
_reflns_number_total 4588
_reflns_threshold_expression 'I > 2\s(I)'
_cod_data_source_file ic7b00278_si_002.cif
_cod_data_source_block '[4]I3'
_cod_database_code 4345973
_shelx_shelxl_version_number 2016/6
_chemical_oxdiff_formula 'C20 N1 P1 I3 H19'
_chemical_oxdiff_usercomment 'ABS-201 Thermal rearrangement'
_shelx_space_group_comment
;
The symmetry employed for this shelxl refinement is uniquely defined
by the following loop, which should always be used as a source of
symmetry information in preference to the above space-group names.
They are only intended as comments.
;
_cell_oxdiff_angle_alpha 90.0058(13)
_cell_oxdiff_angle_beta 90.0049(11)
_cell_oxdiff_angle_gamma 89.9961(11)
_cell_oxdiff_length_a 18.3961(2)
_cell_oxdiff_length_b 12.18036(19)
_cell_oxdiff_length_c 9.99392(15)
_cell_oxdiff_measurement_reflns_used 65309
_cell_oxdiff_volume 2239.35(5)
_reflns_odcompleteness_completeness 99.89
_reflns_odcompleteness_iscentric 1
_reflns_odcompleteness_theta 26.32
_olex2_refinement_description
;
1. Fixed Uiso
 At 1.2 times of:
  All C(H) groups, All C(H,H) groups
 At 1.5 times of:
  All C(H,H,H) groups
2.a Secondary CH2 refined with riding coordinates:
 C2(H2A,H2B)
2.b Aromatic/amide H refined with riding coordinates:
 C12(H12), C10(H10), C11(H11), C13(H13), C20(H20), C14(H14), C5(H5), C7(H7),
 C4(H4), C6(H6), C16(H16), C19(H19), C17(H17), C18(H18)
2.c Idealised Me refined as rotating group:
 C1(H1A,H1B,H1C)
;
_olex2_submission_special_instructions 'No special instructions were received'
_oxdiff_exptl_absorpt_empirical_details
;
Empirical correction (ABSPACK) includes:
- Absorption correction using spherical harmonics
- Frame scaling
;
_oxdiff_exptl_absorpt_empirical_full_max 1.341
_oxdiff_exptl_absorpt_empirical_full_min 0.504

loop_
_space_group_symop_id
_space_group_symop_operation_xyz
1 'x, y, z'
2 '-x+1/2, -y, z+1/2'
3 '-x, y+1/2, -z+1/2'
4 'x+1/2, -y+1/2, -z'

loop_
_atom_site_label
_atom_site_type_symbol
_atom_site_fract_x
_atom_site_fract_y
_atom_site_fract_z
_atom_site_U_iso_or_equiv
_atom_site_adp_type
_atom_site_occupancy
_atom_site_site_symmetry_order
_atom_site_calc_flag
_atom_site_refinement_flags_posn
I2 I 0.97385(2) 0.62388(3) 0.84081(4) 0.02448(10) Uani 1 1 d .
I3 I 1.12804(2) 0.56724(3) 0.83912(4) 0.02957(11) Uani 1 1 d .
I1 I 0.82034(2) 0.68495(4) 0.84312(5) 0.03536(12) Uani 1 1 d .
P1 P 0.55299(7) 0.49015(11) 0.81728(13) 0.0199(3) Uani 1 1 d .
C9 C 0.6091(3) 0.3711(4) 0.8335(6) 0.0201(9) Uani 1 1 d .
C12 C 0.6813(3) 0.1729(5) 0.8633(6) 0.0270(12) Uani 1 1 d .
H12 H 0.705607 0.106366 0.872736 0.032 Uiso 1 1 calc R
N1 N 0.5469(3) 0.5580(4) 0.9581(5) 0.0272(10) Uani 1 1 d .
C10 C 0.6143(3) 0.3226(5) 0.9599(6) 0.0227(11) Uani 1 1 d .
H10 H 0.593812 0.356837 1.034085 0.027 Uiso 1 1 calc R
C11 C 0.6505(3) 0.2219(5) 0.9741(6) 0.0265(12) Uani 1 1 d .
H11 H 0.653717 0.188521 1.057562 0.032 Uiso 1 1 calc R
C1 C 0.6073(4) 0.6105(5) 1.0274(7) 0.0341(14) Uani 1 1 d .
H1A H 0.651316 0.598950 0.977664 0.051 Uiso 1 1 calc GR
H1B H 0.612338 0.579298 1.115082 0.051 Uiso 1 1 calc GR
H1C H 0.598108 0.687835 1.034920 0.051 Uiso 1 1 calc GR
C13 C 0.6765(3) 0.2215(5) 0.7378(6) 0.0269(12) Uani 1 1 d .
H13 H 0.697964 0.187886 0.664199 0.032 Uiso 1 1 calc R
C20 C 0.6560(3) 0.5732(5) 0.6429(7) 0.0288(12) Uani 1 1 d .
H20 H 0.690397 0.537832 0.695700 0.035 Uiso 1 1 calc R
C14 C 0.6396(3) 0.3202(5) 0.7219(6) 0.0265(12) Uani 1 1 d .
H14 H 0.635344 0.351932 0.637651 0.032 Uiso 1 1 calc R
C15 C 0.5824(3) 0.5672(4) 0.6748(6) 0.0237(10) Uani 1 1 d .
C8 C 0.4590(3) 0.4564(4) 0.8112(6) 0.0225(11) Uani 1 1 d .
C2 C 0.4723(3) 0.5670(5) 1.0108(6) 0.0281(12) Uani 1 1 d .
H2A H 0.456826 0.643130 1.011491 0.034 Uiso 1 1 calc R
H2B H 0.470125 0.539038 1.101657 0.034 Uiso 1 1 calc R
C5 C 0.3144(3) 0.4162(5) 0.8485(7) 0.0327(13) Uani 1 1 d .
H5 H 0.265321 0.401362 0.861468 0.039 Uiso 1 1 calc R
C7 C 0.4235(3) 0.3918(5) 0.7174(6) 0.0279(12) Uani 1 1 d .
H7 H 0.448045 0.361987 0.644559 0.034 Uiso 1 1 calc R
C4 C 0.3509(3) 0.4804(5) 0.9406(6) 0.0309(13) Uani 1 1 d .
H4 H 0.326465 0.509265 1.014113 0.037 Uiso 1 1 calc R
C6 C 0.3493(3) 0.3733(5) 0.7371(7) 0.0311(13) Uani 1 1 d .
H6 H 0.323140 0.332072 0.675186 0.037 Uiso 1 1 calc R
C16 C 0.5315(3) 0.6227(5) 0.5997(7) 0.0288(12) Uani 1 1 d .
H16 H 0.482619 0.620274 0.623458 0.035 Uiso 1 1 calc R
C19 C 0.6775(4) 0.6335(5) 0.5302(7) 0.0343(13) Uani 1 1 d .
H19 H 0.726338 0.636087 0.506515 0.041 Uiso 1 1 calc R
C3 C 0.4245(3) 0.5015(5) 0.9224(6) 0.0252(11) Uani 1 1 d .
C17 C 0.5538(4) 0.6829(5) 0.4871(7) 0.0344(13) Uani 1 1 d .
H17 H 0.519503 0.718866 0.434522 0.041 Uiso 1 1 calc R
C18 C 0.6271(4) 0.6886(5) 0.4542(7) 0.0350(13) Uani 1 1 d .
H18 H 0.642093 0.729809 0.380840 0.042 Uiso 1 1 calc R

loop_
_atom_site_aniso_label
_atom_site_aniso_U_11
_atom_site_aniso_U_22
_atom_site_aniso_U_33
_atom_site_aniso_U_23
_atom_site_aniso_U_13
_atom_site_aniso_U_12
I2 0.02591(18) 0.02523(17) 0.02230(17) 0.00083(15) -0.00173(14) 0.00162(12)
I3 0.02654(18) 0.03201(18) 0.03016(19) 0.00225(18) 0.00109(17) 0.00661(14)
I1 0.02451(18) 0.0551(2) 0.02644(19) 0.0042(2) -0.00315(16) 0.00611(16)
P1 0.0171(6) 0.0207(6) 0.0221(7) 0.0000(5) 0.0001(5) 0.0008(4)
C9 0.015(2) 0.021(2) 0.024(3) -0.001(2) -0.002(2) 0.0011(17)
C12 0.024(3) 0.024(2) 0.033(3) -0.003(2) -0.007(2) 0.002(2)
N1 0.025(2) 0.028(2) 0.029(3) -0.005(2) 0.001(2) -0.0005(19)
C10 0.020(2) 0.022(2) 0.026(3) -0.002(2) -0.003(2) 0.000(2)
C11 0.022(3) 0.026(3) 0.032(3) 0.003(2) -0.007(2) -0.002(2)
C1 0.032(3) 0.035(3) 0.034(3) -0.017(3) 0.002(3) -0.008(3)
C13 0.025(3) 0.029(3) 0.026(3) -0.007(2) 0.000(2) 0.004(2)
C20 0.023(3) 0.023(2) 0.041(3) 0.004(3) 0.001(2) -0.003(2)
C14 0.025(3) 0.032(3) 0.022(3) 0.000(2) 0.003(2) 0.000(2)
C15 0.025(2) 0.020(2) 0.026(3) 0.002(2) 0.001(2) -0.003(2)
C8 0.016(2) 0.020(2) 0.032(3) 0.005(2) 0.004(2) 0.0004(18)
C2 0.030(3) 0.025(3) 0.029(3) 0.000(2) 0.007(2) 0.007(2)
C5 0.020(2) 0.034(3) 0.044(3) 0.012(3) 0.004(3) 0.001(2)
C7 0.022(3) 0.033(3) 0.029(3) 0.004(2) -0.001(2) -0.001(2)
C4 0.026(3) 0.032(3) 0.035(3) 0.010(3) 0.009(2) 0.006(2)
C6 0.024(3) 0.034(3) 0.036(3) 0.003(3) -0.002(2) -0.006(2)
C16 0.028(3) 0.026(3) 0.032(3) 0.004(2) 0.002(2) 0.003(2)
C19 0.031(3) 0.032(3) 0.039(3) 0.008(3) 0.008(3) -0.007(2)
C3 0.029(3) 0.022(2) 0.025(3) 0.002(2) 0.005(2) 0.005(2)
C17 0.038(3) 0.034(3) 0.031(3) 0.005(3) 0.000(3) 0.008(3)
C18 0.046(4) 0.028(3) 0.031(3) 0.006(3) 0.008(3) -0.005(3)

loop_
_atom_type_symbol
_atom_type_description
_atom_type_scat_dispersion_real
_atom_type_scat_dispersion_imag
_atom_type_scat_source
C C 0.0033 0.0016 'International Tables Vol C Tables 4.2.6.8 and 6.1.1.4'
H H 0.0000 0.0000 'International Tables Vol C Tables 4.2.6.8 and 6.1.1.4'
I I -0.4742 1.8119 'International Tables Vol C Tables 4.2.6.8 and 6.1.1.4'
N N 0.0061 0.0033 'International Tables Vol C Tables 4.2.6.8 and 6.1.1.4'
P P 0.1023 0.0942 'International Tables Vol C Tables 4.2.6.8 and 6.1.1.4'

loop_
_exptl_crystal_face_index_h
_exptl_crystal_face_index_k
_exptl_crystal_face_index_l
_exptl_crystal_face_perp_dist
-1 2 -14 0.0221
26 -1 1 0.2909
-1 -2 14 0.0147
-4 17 1 0.0459
-3 -17 -2 0.0361

loop_
_geom_angle_atom_site_label_1
_geom_angle_atom_site_label_2
_geom_angle_atom_site_label_3
_geom_angle
I3 I2 I1 178.907(16)
C9 P1 C15 108.8(3)
N1 P1 C9 111.8(3)
N1 P1 C15 116.1(3)
N1 P1 C8 94.6(3)
C8 P1 C9 112.2(2)
C8 P1 C15 112.8(3)
C10 C9 P1 117.6(4)
C14 C9 P1 121.4(4)
C14 C9 C10 120.5(5)
C11 C12 H12 119.6
C11 C12 C13 120.9(5)
C13 C12 H12 119.6
C1 N1 P1 125.3(4)
C1 N1 C2 120.6(5)
C2 N1 P1 114.1(4)
C9 C10 H10 120.2
C9 C10 C11 119.5(5)
C11 C10 H10 120.2
C12 C11 C10 119.5(6)
C12 C11 H11 120.2
C10 C11 H11 120.2
N1 C1 H1A 109.5
N1 C1 H1B 109.5
N1 C1 H1C 109.5
H1A C1 H1B 109.5
H1A C1 H1C 109.5
H1B C1 H1C 109.5
C12 C13 H13 119.9
C14 C13 C12 120.2(5)
C14 C13 H13 119.9
C15 C20 H20 120.5
C15 C20 C19 119.1(6)
C19 C20 H20 120.5
C9 C14 H14 120.3
C13 C14 C9 119.4(5)
C13 C14 H14 120.3
C20 C15 P1 120.3(4)
C16 C15 P1 119.0(4)
C16 C15 C20 120.7(5)
C7 C8 P1 127.7(4)
C7 C8 C3 123.2(5)
C3 C8 P1 109.0(4)
N1 C2 H2A 110.2
N1 C2 H2B 110.2
N1 C2 C3 107.5(5)
H2A C2 H2B 108.5
C3 C2 H2A 110.2
C3 C2 H2B 110.2
C4 C5 H5 119.2
C4 C5 C6 121.6(5)
C6 C5 H5 119.2
C8 C7 H7 121.4
C8 C7 C6 117.2(6)
C6 C7 H7 121.4
C5 C4 H4 120.3
C5 C4 C3 119.4(6)
C3 C4 H4 120.3
C5 C6 C7 120.3(6)
C5 C6 H6 119.9
C7 C6 H6 119.9
C15 C16 H16 120.2
C15 C16 C17 119.6(6)
C17 C16 H16 120.2
C20 C19 H19 119.7
C18 C19 C20 120.7(6)
C18 C19 H19 119.7
C8 C3 C2 114.7(5)
C4 C3 C8 118.4(5)
C4 C3 C2 126.9(5)
C16 C17 H17 120.0
C18 C17 C16 119.9(6)
C18 C17 H17 120.0
C19 C18 C17 120.0(6)
C19 C18 H18 120.0
C17 C18 H18 120.0

loop_
_geom_bond_atom_site_label_1
_geom_bond_atom_site_label_2
_geom_bond_distance
I2 I3 2.9196(5)
I2 I1 2.9210(5)
P1 C9 1.788(5)
P1 N1 1.636(5)
P1 C15 1.789(6)
P1 C8 1.778(5)
C9 C10 1.398(8)
C9 C14 1.394(8)
C12 H12 0.9300
C12 C11 1.380(9)
C12 C13 1.390(8)
N1 C1 1.457(8)
N1 C2 1.476(7)
C10 H10 0.9300
C10 C11 1.402(8)
C11 H11 0.9300
C1 H1A 0.9600
C1 H1B 0.9600
C1 H1C 0.9600
C13 H13 0.9300
C13 C14 1.388(8)
C20 H20 0.9300
C20 C15 1.393(8)
C20 C19 1.401(9)
C14 H14 0.9300
C15 C16 1.378(8)
C8 C7 1.388(8)
C8 C3 1.393(8)
C2 H2A 0.9700
C2 H2B 0.9700
C2 C3 1.480(9)
C5 H5 0.9300
C5 C4 1.383(10)
C5 C6 1.387(9)
C7 H7 0.9300
C7 C6 1.399(8)
C4 H4 0.9300
C4 C3 1.390(8)
C6 H6 0.9300
C16 H16 0.9300
C16 C17 1.405(9)
C19 H19 0.9300
C19 C18 1.373(10)
C17 H17 0.9300
C17 C18 1.391(10)
C18 H18 0.9300

loop_
_exptl_oxdiff_crystal_face_indexfrac_h
_exptl_oxdiff_crystal_face_indexfrac_k
_exptl_oxdiff_crystal_face_indexfrac_l
_exptl_oxdiff_crystal_face_x
_exptl_oxdiff_crystal_face_y
_exptl_oxdiff_crystal_face_z
-1.1620 1.5367 -14.0192 -0.9873 0.1294 -0.0919
25.8886 -0.7659 0.5677 0.0251 0.1999 0.9795
-0.9648 -1.7690 14.0053 0.9915 -0.1298 0.0089
-3.9604 16.8901 1.3557 -0.1298 -0.9915 0.0092
-2.6863 -16.9785 -1.5259 0.1255 0.9565 -0.2633
